data_1506999
loop_
_publ_author_name
'Zimmerman, Howard E.'
'Pushechnikov, Alexei'

_publ_section_title
;
 Synthesis of a highly reactive heterocyclic reactant and its unusual
 photochemistry; mechanistic and exploratory organic photochemistry.
;
_journal_issue 21
_journal_name_full 'Organic letters'
_journal_page_first 3779
_journal_page_last 3780
_journal_paper_doi 10.1021/ol048438h
_journal_volume 6
_journal_year 2004
_chemical_formula_moiety 'C34 H32 N4 O2'
_chemical_formula_sum 'C34 H32 N4 O2'
_chemical_formula_weight 528.64
_chemical_melting_point 485.6(5)
_chemical_name_systematic
;
  ?
;
_space_group_IT_number 15
_symmetry_cell_setting monoclinic
_symmetry_space_group_name_Hall '-C 2yc'
_symmetry_space_group_name_H-M 'C 1 2/c 1'
_atom_sites_solution_hydrogens geom
_atom_sites_solution_primary direct
_atom_sites_solution_secondary difmap
_audit_creation_method
;
manual editing of the .cif file
created by SHELXL-97
;
_cell_angle_alpha 90.00
_cell_angle_beta 124.1730(10)
_cell_angle_gamma 90.00
_cell_formula_units_Z 8
_cell_length_a 22.8855(9)
_cell_length_b 16.1409(6)
_cell_length_c 17.7713(7)
_cell_measurement_reflns_used 8439
_cell_measurement_temperature 200(2)
_cell_measurement_theta_max 26.3856
_cell_measurement_theta_min 2.1512
_cell_volume 5431.2(4)
_computing_cell_refinement SAINT
_computing_data_collection SMART
_computing_data_reduction SAINT
_computing_molecular_graphics SHELXTL
_computing_publication_material SHELXTL
_computing_structure_refinement 'SHELXL-97 (Sheldrick, 1997)'
_computing_structure_solution 'SHELXS-97 (Sheldrick, 1990)'
_diffrn_ambient_temperature 293(2)
_diffrn_measured_fraction_theta_full 0.988
_diffrn_measured_fraction_theta_max 0.988
_diffrn_measurement_device_type 'Bruker CCD-1000 area detector'
_diffrn_measurement_method 'omega scans'
_diffrn_radiation_monochromator graphite
_diffrn_radiation_source 'fine-focus sealed tube'
_diffrn_radiation_type MoK\a
_diffrn_radiation_wavelength 0.71073
_diffrn_reflns_av_R_equivalents 0.0268
_diffrn_reflns_av_sigmaI/netI 0.0253
_diffrn_reflns_limit_h_max 28
_diffrn_reflns_limit_h_min -28
_diffrn_reflns_limit_k_max 20
_diffrn_reflns_limit_k_min -20
_diffrn_reflns_limit_l_max 22
_diffrn_reflns_limit_l_min -22
_diffrn_reflns_number 22117
_diffrn_reflns_theta_full 26.49
_diffrn_reflns_theta_max 26.49
_diffrn_reflns_theta_min 1.73
_diffrn_standards_decay_% <1
_diffrn_standards_interval_count n/a
_diffrn_standards_interval_time n/a
_diffrn_standards_number n/a
_exptl_absorpt_coefficient_mu 0.082
_exptl_absorpt_correction_T_max 0.9720
_exptl_absorpt_correction_T_min 0.9657
_exptl_absorpt_correction_type multi-scan
_exptl_absorpt_process_details 'Empirical with SADABS'
_exptl_crystal_colour colorless
_exptl_crystal_density_diffrn 1.293
_exptl_crystal_density_method 'not measured'
_exptl_crystal_description prizm
_exptl_crystal_F_000 2240
_exptl_crystal_size_max 0.43
_exptl_crystal_size_mid 0.38
_exptl_crystal_size_min 0.35
_refine_diff_density_max 0.223
_refine_diff_density_min -0.252
_refine_diff_density_rms 0.062
_refine_ls_extinction_method none
_refine_ls_goodness_of_fit_ref 1.111
_refine_ls_hydrogen_treatment mixed
_refine_ls_matrix_type full
_refine_ls_number_parameters 363
_refine_ls_number_reflns 5567
_refine_ls_number_restraints 0
_refine_ls_restrained_S_all 1.111
_refine_ls_R_factor_all 0.0557
_refine_ls_R_factor_gt 0.0432
_refine_ls_shift/su_max 0.000
_refine_ls_shift/su_mean 0.000
_refine_ls_structure_factor_coef Fsqd
_refine_ls_weighting_details 'calc w=1/[\s^2^(Fo^2^)+(0.0655P)^2^+2.8289P] where P=(Fo^2^+2Fc^2^)/3'
_refine_ls_weighting_scheme calc
_refine_ls_wR_factor_gt 0.1159
_refine_ls_wR_factor_ref 0.1310
_reflns_number_gt 4534
_reflns_number_total 5567
_reflns_threshold_expression >2sigma(I)
_cod_data_source_file ol048438hsi20040809_104653.cif
_cod_data_source_block zim034
_cod_depositor_comments
;
The following automatic conversions were performed:

'_chemical_melting_point' value '212-213 C' was changed to '485.6(5)'
- it was converted from degrees Celsius(C) to Kelvins(K), the average
value was taken and precision was estimated.

Automatic conversion script
Id: cif_fix_values 1715 2011-07-08 13:25:40Z adriana 
;
_cod_original_sg_symbol_Hall -C2yc
_cod_original_sg_symbol_H-M C2/c
_cod_database_code 1506999

loop_
_symmetry_equiv_pos_as_xyz
'x, y, z'
'-x, y, -z+1/2'
'x+1/2, y+1/2, z'
'-x+1/2, y+1/2, -z+1/2'
'-x, -y, -z'
'x, -y, z-1/2'
'-x+1/2, -y+1/2, -z'
'x+1/2, -y+1/2, z-1/2'

loop_
_atom_site_label
_atom_site_type_symbol
_atom_site_fract_x
_atom_site_fract_y
_atom_site_fract_z
_atom_site_U_iso_or_equiv
_atom_site_adp_type
_atom_site_occupancy
_atom_site_symmetry_multiplicity
_atom_site_calc_flag
_atom_site_refinement_flags
O1 O 0.11448(6) 0.46588(7) 0.19128(7) 0.0391(3) Uani 1 1 d .
O2 O 0.12451(6) 0.73731(7) 0.41682(9) 0.0477(3) Uani 1 1 d .
N1 N 0.20528(6) 0.53200(7) 0.31687(8) 0.0291(3) Uani 1 1 d .
N3 N 0.17815(7) 0.64266(8) 0.37983(9) 0.0337(3) Uani 1 1 d .
C1 C 0.22922(7) 0.57721(8) 0.40152(10) 0.0283(3) Uani 1 1 d .
H1 H 0.2742 0.6039 0.4214 0.034 Uiso 1 1 calc R
N4 N 0.21237(7) 0.65807(8) 0.52910(9) 0.0388(3) Uani 1 1 d .
C2 C 0.17409(7) 0.48099(9) 0.46216(10) 0.0291(3) Uani 1 1 d .
C3 C 0.14036(8) 0.42345(9) 0.39115(11) 0.0337(3) Uani 1 1 d .
H3 H 0.1578 0.4143 0.3556 0.040 Uiso 1 1 calc R
C4 C 0.13513(8) 0.52515(9) 0.24302(10) 0.0316(3) Uani 1 1 d .
N2 N 0.09510(7) 0.59119(8) 0.23329(9) 0.0394(3) Uani 1 1 d .
C5 C 0.24104(7) 0.52598(9) 0.48428(10) 0.0291(3) Uani 1 1 d .
C6 C 0.16930(8) 0.68240(9) 0.44160(12) 0.0355(3) Uani 1 1 d .
C7 C 0.32414(8) 0.58347(9) 0.30755(10) 0.0320(3) Uani 1 1 d .
C8 C 0.31010(7) 0.49613(9) 0.32041(10) 0.0300(3) Uani 1 1 d .
C9 C 0.30452(8) 0.46622(10) 0.52491(10) 0.0325(3) Uani 1 1 d .
C10 C 0.25337(7) 0.47398(9) 0.31925(10) 0.0308(3) Uani 1 1 d .
H10 H 0.2447 0.4178 0.3200 0.037 Uiso 1 1 calc R
C11 C 0.26451(8) 0.59317(10) 0.55781(11) 0.0372(4) Uani 1 1 d .
H11A H 0.2732 0.5675 0.6126 0.045 Uiso 1 1 calc R
H11B H 0.3085 0.6175 0.5724 0.045 Uiso 1 1 calc R
C12 C 0.36280(8) 0.43224(10) 0.33633(11) 0.0356(4) Uani 1 1 d .
C13 C 0.08153(8) 0.37987(10) 0.37271(12) 0.0414(4) Uani 1 1 d .
H13 H 0.0595 0.3427 0.3244 0.050 Uiso 1 1 calc R
C14 C 0.13231(8) 0.66447(9) 0.28480(11) 0.0377(4) Uani 1 1 d .
H14A H 0.1600 0.6869 0.2636 0.045 Uiso 1 1 calc R
H14B H 0.0988 0.7064 0.2765 0.045 Uiso 1 1 calc R
C15 C 0.38975(8) 0.61997(10) 0.36840(12) 0.0384(4) Uani 1 1 d .
H15 H 0.4246 0.5902 0.4186 0.046 Uiso 1 1 calc R
C16 C 0.08907(9) 0.44602(11) 0.49786(13) 0.0449(4) Uani 1 1 d .
H16 H 0.0726 0.4530 0.5349 0.054 Uiso 1 1 calc R
C17 C 0.37103(8) 0.49483(12) 0.55108(12) 0.0425(4) Uani 1 1 d .
H17 H 0.3762 0.5491 0.5380 0.051 Uiso 1 1 calc R
C18 C 0.42966(9) 0.44299(14) 0.59654(13) 0.0531(5) Uani 1 1 d .
H18 H 0.4735 0.4630 0.6134 0.064 Uiso 1 1 calc R
C19 C 0.14715(8) 0.49045(10) 0.51535(11) 0.0352(3) Uani 1 1 d .
H19 H 0.1688 0.5276 0.5637 0.042 Uiso 1 1 calc R
C20 C 0.37580(9) 0.36363(11) 0.39162(12) 0.0452(4) Uani 1 1 d .
H20 H 0.3497 0.3567 0.4166 0.054 Uiso 1 1 calc R
C21 C 0.05528(9) 0.39118(11) 0.42556(13) 0.0470(4) Uani 1 1 d .
H21 H 0.0155 0.3624 0.4127 0.056 Uiso 1 1 calc R
C22 C 0.02021(8) 0.59299(11) 0.16218(12) 0.0450(4) Uani 1 1 d .
H22A H 0.0136 0.6036 0.1047 0.068 Uiso 1 1 calc R
H22B H -0.0021 0.6360 0.1749 0.068 Uiso 1 1 calc R
H22C H -0.0005 0.5405 0.1598 0.068 Uiso 1 1 calc R
C23 C 0.27294(9) 0.62964(11) 0.23266(11) 0.0391(4) Uani 1 1 d .
H23 H 0.2289 0.6065 0.1912 0.047 Uiso 1 1 calc R
C24 C 0.40249(10) 0.44018(13) 0.29970(14) 0.0511(5) Uani 1 1 d .
H24 H 0.3945 0.4843 0.2614 0.061 Uiso 1 1 calc R
C25 C 0.29955(9) 0.38453(11) 0.54560(12) 0.0437(4) Uani 1 1 d .
H25 H 0.2559 0.3637 0.5287 0.052 Uiso 1 1 calc R
C26 C 0.35266(11) 0.74514(11) 0.28069(14) 0.0493(4) Uani 1 1 d .
H26 H 0.3622 0.7989 0.2718 0.059 Uiso 1 1 calc R
C27 C 0.28736(11) 0.70986(11) 0.21962(13) 0.0478(4) Uani 1 1 d .
H27 H 0.2529 0.7401 0.1695 0.057 Uiso 1 1 calc R
C28 C 0.40332(10) 0.70004(11) 0.35461(13) 0.0471(4) Uani 1 1 d .
H28 H 0.4472 0.7236 0.3958 0.057 Uiso 1 1 calc R
C29 C 0.20622(12) 0.69668(12) 0.59837(14) 0.0544(5) Uani 1 1 d .
H29A H 0.1827 0.7491 0.5765 0.082 Uiso 1 1 calc R
H29B H 0.2525 0.7051 0.6526 0.082 Uiso 1 1 calc R
H29C H 0.1794 0.6613 0.6117 0.082 Uiso 1 1 calc R
C30 C 0.35850(11) 0.33327(14) 0.59104(15) 0.0587(5) Uani 1 1 d .
H30 H 0.3538 0.2788 0.6040 0.070 Uiso 1 1 calc R
C31 C 0.42687(10) 0.30571(13) 0.40986(15) 0.0619(6) Uani 1 1 d .
H31 H 0.4338 0.2599 0.4457 0.074 Uiso 1 1 calc R
C32 C 0.42360(10) 0.36265(15) 0.61691(14) 0.0594(6) Uani 1 1 d .
H32 H 0.4631 0.3286 0.6479 0.071 Uiso 1 1 calc R
C33 C 0.46699(11) 0.31519(15) 0.37592(18) 0.0712(7) Uani 1 1 d .
H33 H 0.5023 0.2772 0.3900 0.085 Uiso 1 1 calc R
C34 C 0.45463(11) 0.38145(17) 0.32079(18) 0.0723(7) Uani 1 1 d .
H34 H 0.4815 0.3876 0.2968 0.087 Uiso 1 1 calc R

loop_
_atom_site_aniso_label
_atom_site_aniso_U_11
_atom_site_aniso_U_22
_atom_site_aniso_U_33
_atom_site_aniso_U_23
_atom_site_aniso_U_13
_atom_site_aniso_U_12
O1 0.0352(6) 0.0371(6) 0.0360(6) -0.0059(5) 0.0145(5) 0.0011(5)
O2 0.0464(7) 0.0335(6) 0.0694(8) -0.0024(6) 0.0362(6) 0.0093(5)
N1 0.0252(6) 0.0279(6) 0.0330(6) -0.0017(5) 0.0157(5) 0.0017(5)
N3 0.0322(6) 0.0277(6) 0.0389(7) -0.0002(5) 0.0186(6) 0.0055(5)
C1 0.0241(7) 0.0243(7) 0.0350(8) -0.0024(6) 0.0157(6) -0.0003(5)
N4 0.0417(7) 0.0342(7) 0.0442(8) -0.0096(6) 0.0264(6) -0.0008(6)
C2 0.0242(7) 0.0270(7) 0.0322(7) 0.0067(6) 0.0135(6) 0.0059(5)
C3 0.0320(8) 0.0286(7) 0.0366(8) 0.0037(6) 0.0168(7) 0.0010(6)
C4 0.0285(7) 0.0307(7) 0.0337(8) 0.0016(6) 0.0163(6) 0.0004(6)
N2 0.0280(6) 0.0319(7) 0.0436(8) -0.0019(6) 0.0112(6) 0.0051(5)
C5 0.0243(7) 0.0280(7) 0.0321(7) -0.0021(6) 0.0141(6) 0.0005(6)
C6 0.0337(8) 0.0251(7) 0.0525(10) -0.0071(7) 0.0271(8) -0.0042(6)
C7 0.0320(7) 0.0354(8) 0.0353(8) -0.0034(6) 0.0230(7) 0.0007(6)
C8 0.0284(7) 0.0327(7) 0.0275(7) -0.0044(6) 0.0148(6) 0.0000(6)
C9 0.0259(7) 0.0396(8) 0.0296(7) 0.0013(6) 0.0141(6) 0.0051(6)
C10 0.0296(7) 0.0266(7) 0.0355(8) -0.0020(6) 0.0178(6) 0.0020(6)
C11 0.0309(8) 0.0410(9) 0.0362(8) -0.0086(7) 0.0167(7) -0.0032(7)
C12 0.0276(7) 0.0377(8) 0.0370(8) -0.0144(7) 0.0154(6) -0.0013(6)
C13 0.0329(8) 0.0296(8) 0.0470(9) 0.0057(7) 0.0136(7) -0.0032(6)
C14 0.0350(8) 0.0272(7) 0.0422(9) 0.0019(6) 0.0165(7) 0.0043(6)
C15 0.0329(8) 0.0390(9) 0.0447(9) -0.0039(7) 0.0227(7) -0.0012(7)
C16 0.0413(9) 0.0467(10) 0.0558(11) 0.0139(8) 0.0328(9) 0.0047(8)
C17 0.0280(8) 0.0489(10) 0.0431(9) -0.0041(8) 0.0155(7) 0.0003(7)
C18 0.0249(8) 0.0757(14) 0.0497(10) -0.0006(10) 0.0154(8) 0.0066(8)
C19 0.0328(8) 0.0346(8) 0.0380(8) 0.0058(6) 0.0198(7) 0.0052(6)
C20 0.0380(9) 0.0397(9) 0.0474(10) -0.0068(8) 0.0176(8) 0.0063(7)
C21 0.0323(8) 0.0420(9) 0.0635(11) 0.0155(8) 0.0251(8) -0.0019(7)
C22 0.0295(8) 0.0468(10) 0.0451(9) -0.0024(8) 0.0125(7) 0.0067(7)
C23 0.0389(8) 0.0451(9) 0.0351(8) 0.0006(7) 0.0219(7) 0.0014(7)
C24 0.0451(10) 0.0588(11) 0.0591(11) -0.0233(9) 0.0352(9) -0.0078(8)
C25 0.0371(9) 0.0474(10) 0.0518(10) 0.0169(8) 0.0281(8) 0.0126(7)
C26 0.0657(12) 0.0365(9) 0.0676(12) 0.0003(8) 0.0508(11) -0.0034(9)
C27 0.0601(11) 0.0460(10) 0.0477(10) 0.0111(8) 0.0365(9) 0.0109(9)
C28 0.0442(9) 0.0441(10) 0.0623(11) -0.0098(8) 0.0356(9) -0.0103(8)
C29 0.0755(13) 0.0412(10) 0.0625(12) -0.0166(9) 0.0484(11) -0.0060(9)
C30 0.0546(11) 0.0615(12) 0.0717(13) 0.0345(11) 0.0426(11) 0.0276(10)
C31 0.0445(10) 0.0458(11) 0.0656(13) -0.0145(9) 0.0128(10) 0.0127(9)
C32 0.0400(10) 0.0786(15) 0.0568(12) 0.0278(11) 0.0256(9) 0.0307(10)
C33 0.0409(11) 0.0554(13) 0.0934(17) -0.0367(13) 0.0232(11) 0.0082(9)
C34 0.0508(12) 0.0861(17) 0.0969(18) -0.0465(15) 0.0517(13) -0.0107(12)

loop_
_atom_type_symbol
_atom_type_description
_atom_type_scat_dispersion_real
_atom_type_scat_dispersion_imag
_atom_type_scat_source
C C 0.0033 0.0016 'International Tables Vol C Tables 4.2.6.8 and 6.1.1.4'
H H 0.0000 0.0000 'International Tables Vol C Tables 4.2.6.8 and 6.1.1.4'
N N 0.0061 0.0033 'International Tables Vol C Tables 4.2.6.8 and 6.1.1.4'
O O 0.0106 0.0060 'International Tables Vol C Tables 4.2.6.8 and 6.1.1.4'

loop_
_geom_angle_atom_site_label_1
_geom_angle_atom_site_label_2
_geom_angle_atom_site_label_3
_geom_angle
C4 N1 C10 115.89(12)
C4 N1 C1 124.86(11)
C10 N1 C1 117.16(11)
C6 N3 C14 118.79(13)
C6 N3 C1 125.47(13)
C14 N3 C1 115.71(12)
N3 C1 N1 107.81(11)
N3 C1 C5 108.64(11)
N1 C1 C5 117.68(11)
N3 C1 H1 107.4
N1 C1 H1 107.4
C5 C1 H1 107.4
C6 N4 C11 122.70(13)
C6 N4 C29 119.66(14)
C11 N4 C29 117.63(14)
C19 C2 C3 116.96(14)
C19 C2 C5 122.13(13)
C3 C2 C5 120.73(13)
C13 C3 C2 121.40(15)
C13 C3 H3 119.3
C2 C3 H3 119.3
O1 C4 N2 124.94(14)
O1 C4 N1 121.60(13)
N2 C4 N1 113.39(13)
C4 N2 C14 116.66(12)
C4 N2 C22 120.77(13)
C14 N2 C22 121.56(13)
C2 C5 C11 111.83(12)
C2 C5 C9 111.48(12)
C11 C5 C9 104.74(11)
C2 C5 C1 112.76(11)
C11 C5 C1 102.56(12)
C9 C5 C1 112.85(12)
O2 C6 N4 122.87(15)
O2 C6 N3 120.87(16)
N4 C6 N3 116.25(13)
C23 C7 C15 118.37(15)
C23 C7 C8 120.86(14)
C15 C7 C8 120.73(14)
C10 C8 C12 119.63(14)
C10 C8 C7 122.81(13)
C12 C8 C7 117.56(13)
C25 C9 C17 117.46(14)
C25 C9 C5 121.38(13)
C17 C9 C5 120.82(14)
C8 C10 N1 123.46(13)
C8 C10 H10 118.3
N1 C10 H10 118.3
N4 C11 C5 112.57(12)
N4 C11 H11A 109.1
C5 C11 H11A 109.1
N4 C11 H11B 109.1
C5 C11 H11B 109.1
H11A C11 H11B 107.8
C24 C12 C20 117.76(16)
C24 C12 C8 121.36(16)
C20 C12 C8 120.83(14)
C21 C13 C3 120.52(16)
C21 C13 H13 119.7
C3 C13 H13 119.7
N3 C14 N2 108.89(12)
N3 C14 H14A 109.9
N2 C14 H14A 109.9
N3 C14 H14B 109.9
N2 C14 H14B 109.9
H14A C14 H14B 108.3
C28 C15 C7 120.55(16)
C28 C15 H15 119.7
C7 C15 H15 119.7
C21 C16 C19 120.36(16)
C21 C16 H16 119.8
C19 C16 H16 119.8
C18 C17 C9 120.65(18)
C18 C17 H17 119.7
C9 C17 H17 119.7
C32 C18 C17 120.89(17)
C32 C18 H18 119.6
C17 C18 H18 119.6
C16 C19 C2 121.66(16)
C16 C19 H19 119.2
C2 C19 H19 119.2
C31 C20 C12 121.18(19)
C31 C20 H20 119.4
C12 C20 H20 119.4
C16 C21 C13 119.06(15)
C16 C21 H21 120.5
C13 C21 H21 120.5
N2 C22 H22A 109.5
N2 C22 H22B 109.5
H22A C22 H22B 109.5
N2 C22 H22C 109.5
H22A C22 H22C 109.5
H22B C22 H22C 109.5
C27 C23 C7 120.43(16)
C27 C23 H23 119.8
C7 C23 H23 119.8
C12 C24 C34 119.7(2)
C12 C24 H24 120.2
C34 C24 H24 120.2
C9 C25 C30 121.40(17)
C9 C25 H25 119.3
C30 C25 H25 119.3
C28 C26 C27 119.44(17)
C28 C26 H26 120.3
C27 C26 H26 120.3
C26 C27 C23 120.44(17)
C26 C27 H27 119.8
C23 C27 H27 119.8
C26 C28 C15 120.77(17)
C26 C28 H28 119.6
C15 C28 H28 119.6
N4 C29 H29A 109.5
N4 C29 H29B 109.5
H29A C29 H29B 109.5
N4 C29 H29C 109.5
H29A C29 H29C 109.5
H29B C29 H29C 109.5
C32 C30 C25 120.35(19)
C32 C30 H30 119.8
C25 C30 H30 119.8
C33 C31 C20 120.7(2)
C33 C31 H31 119.6
C20 C31 H31 119.6
C18 C32 C30 119.25(17)
C18 C32 H32 120.4
C30 C32 H32 120.4
C31 C33 C34 119.04(19)
C31 C33 H33 120.5
C34 C33 H33 120.5
C33 C34 C24 121.5(2)
C33 C34 H34 119.2
C24 C34 H34 119.2

loop_
_geom_bond_atom_site_label_1
_geom_bond_atom_site_label_2
_geom_bond_distance
O1 C4 1.2231(18)
O2 C6 1.2342(19)
N1 C4 1.3947(19)
N1 C10 1.4275(18)
N1 C1 1.4730(18)
N3 C6 1.381(2)
N3 C14 1.444(2)
N3 C1 1.4575(18)
C1 C5 1.573(2)
C1 H1 0.9800
N4 C6 1.350(2)
N4 C11 1.448(2)
N4 C29 1.456(2)
C2 C19 1.397(2)
C2 C3 1.399(2)
C2 C5 1.5340(19)
C3 C13 1.385(2)
C3 H3 0.9300
C4 N2 1.3519(19)
N2 C14 1.444(2)
N2 C22 1.450(2)
C5 C11 1.544(2)
C5 C9 1.544(2)
C7 C23 1.396(2)
C7 C15 1.395(2)
C7 C8 1.492(2)
C8 C10 1.336(2)
C8 C12 1.488(2)
C9 C25 1.391(2)
C9 C17 1.397(2)
C10 H10 0.9300
C11 H11A 0.9700
C11 H11B 0.9700
C12 C24 1.389(2)
C12 C20 1.397(2)
C13 C21 1.382(3)
C13 H13 0.9300
C14 H14A 0.9700
C14 H14B 0.9700
C15 C28 1.383(2)
C15 H15 0.9300
C16 C21 1.384(3)
C16 C19 1.383(2)
C16 H16 0.9300
C17 C18 1.391(2)
C17 H17 0.9300
C18 C32 1.374(3)
C18 H18 0.9300
C19 H19 0.9300
C20 C31 1.385(2)
C20 H20 0.9300
C21 H21 0.9300
C22 H22A 0.9600
C22 H22B 0.9600
C22 H22C 0.9600
C23 C27 1.387(2)
C23 H23 0.9300
C24 C34 1.400(3)
C24 H24 0.9300
C25 C30 1.390(2)
C25 H25 0.9300
C26 C28 1.374(3)
C26 C27 1.383(3)
C26 H26 0.9300
C27 H27 0.9300
C28 H28 0.9300
C29 H29A 0.9600
C29 H29B 0.9600
C29 H29C 0.9600
C30 C32 1.373(3)
C30 H30 0.9300
C31 C33 1.361(4)
C31 H31 0.9300
C32 H32 0.9300
C33 C34 1.368(4)
C33 H33 0.9300
C34 H34 0.9300

loop_
_cod_related_entry_id
_cod_related_entry_database
_cod_related_entry_code
1 ChemSpider 9458934
